data_4128775
loop_
_publ_author_name
'Zhao, Yanming'
'Qi, Shibo'
'Niu, Zheng'
'Peng, Yunlei'
'Shan, Chuan'
'Verma, Gaurav'
'Wojtas, Lukasz'
'Zhang, Zhenjie'
'Zhang, Bao'
'Feng, Yaqing'
'Chen, Yu-Sheng'
'Ma, Shengqian'

_publ_section_title
;
 Robust Corrole-Based Metal-Organic Frameworks with Rare 9-Connected
 Zr/Hf-Oxo Clusters.
;
_journal_issue 36
_journal_name_full 'Journal of the American Chemical Society'
_journal_page_first 14443
_journal_page_last 14450
_journal_paper_doi 10.1021/jacs.9b07700
_journal_volume 141
_journal_year 2019
_chemical_formula_moiety 'C120 H60 Hf6 N12 O32'
_chemical_formula_sum 'C120 H60 Hf6 N12 O32'
_chemical_formula_weight 3252.74
_space_group_crystal_system hexagonal
_space_group_IT_number 194
_space_group_name_Hall '-P 6c 2c'
_space_group_name_H-M_alt 'P 63/m m c'
_atom_sites_solution_hydrogens geom
_audit_creation_date 2019-01-31
_audit_creation_method
;
Olex2 1.2
(compiled 2018.05.29 svn.r3508 for OlexSys, GUI svn.r5506)
;
_cell_angle_alpha 90
_cell_angle_beta 90
_cell_angle_gamma 120
_cell_formula_units_Z 2
_cell_length_a 28.6282(14)
_cell_length_b 28.6282(14)
_cell_length_c 25.6439(12)
_cell_measurement_reflns_used 4608
_cell_measurement_temperature 100(2)
_cell_measurement_theta_max 10.83
_cell_measurement_theta_min 2.40
_cell_volume 18201.3(15)
_computing_cell_refinement 'SAINT V8.38A (?, 2016)'
_computing_data_reduction 'SAINT V8.38A (?, 2016)'
_computing_molecular_graphics 'Olex2 (Dolomanov et al., 2009)'
_computing_publication_material 'Olex2 (Dolomanov et al., 2009)'
_computing_structure_refinement 'XL (Sheldrick, 2008)'
_diffrn_ambient_temperature 100.02
_diffrn_measured_fraction_theta_full 0.982
_diffrn_measured_fraction_theta_max 0.982
_diffrn_measurement_device_type synchrotron
_diffrn_measurement_method 'phi scans'
_diffrn_radiation_monochromator mirrors
_diffrn_radiation_type synchrotron
_diffrn_radiation_wavelength 0.41328
_diffrn_reflns_av_R_equivalents 0.1905
_diffrn_reflns_av_unetI/netI 0.0632
_diffrn_reflns_Laue_measured_fraction_full 0.982
_diffrn_reflns_Laue_measured_fraction_max 0.982
_diffrn_reflns_limit_h_max 29
_diffrn_reflns_limit_h_min -29
_diffrn_reflns_limit_k_max 29
_diffrn_reflns_limit_k_min -29
_diffrn_reflns_limit_l_max 25
_diffrn_reflns_limit_l_min -25
_diffrn_reflns_number 218346
_diffrn_reflns_point_group_measured_fraction_full 0.982
_diffrn_reflns_point_group_measured_fraction_max 0.982
_diffrn_reflns_theta_full 12.283
_diffrn_reflns_theta_max 12.283
_diffrn_reflns_theta_min 0.827
_diffrn_source synchrotron
_diffrn_standards_number 0
_exptl_absorpt_coefficient_mu 0.385
_exptl_absorpt_correction_T_max 1.0000
_exptl_absorpt_correction_T_min 0.6966
_exptl_absorpt_correction_type multi-scan
_exptl_absorpt_process_details
;
SADABS-2016/2 (Bruker,2016/2) was used for absorption correction.
wR2(int) was 0.1443 before and 0.1144 after correction.
The Ratio of minimum to maximum transmission is 0.6966.
The \l/2 correction factor is Not present.
;
_exptl_crystal_density_diffrn 0.594
_exptl_crystal_description plate
_exptl_crystal_F_000 3104
_refine_diff_density_max 0.942
_refine_diff_density_min -0.520
_refine_diff_density_rms 0.077
_refine_ls_extinction_method none
_refine_ls_goodness_of_fit_ref 1.040
_refine_ls_hydrogen_treatment constr
_refine_ls_matrix_type full
_refine_ls_number_parameters 272
_refine_ls_number_reflns 3781
_refine_ls_number_restraints 616
_refine_ls_restrained_S_all 0.993
_refine_ls_R_factor_all 0.1384
_refine_ls_R_factor_gt 0.0879
_refine_ls_shift/su_max 0.001
_refine_ls_shift/su_mean 0.000
_refine_ls_structure_factor_coef Fsqd
_refine_ls_weighting_details 'w=1/[\s^2^(Fo^2^)+(0.1380P)^2^+68.2968P] where P=(Fo^2^+2Fc^2^)/3'
_refine_ls_weighting_scheme calc
_refine_ls_wR_factor_gt 0.2468
_refine_ls_wR_factor_ref 0.3126
_reflns_Friedel_coverage 0.000
_reflns_number_gt 2238
_reflns_number_total 3781
_reflns_threshold_expression 'I > 2\s(I)'
_cod_data_source_file ja9b07700_si_003.cif
_cod_data_source_block zym_3_0m_sq
_cod_original_cell_volume 18201(2)
_cod_database_code 4128775
_shelx_shelxl_version_number 2018/3
_shelx_space_group_comment
;
The symmetry employed for this shelxl refinement is uniquely defined
by the following loop, which should always be used as a source of
symmetry information in preference to the above space-group names.
They are only intended as comments.
;
_olex2_refinement_description
;
1. Fixed Uiso
 At 1.2 times of:
  All C(H) groups
2. Others
 Fixed Sof: Hf1(0.5) O3(0.5) O4(0.5) C12(0.5) C17(0.5) C16(0.5) H16(0.5)
 C15(0.5) H15(0.5) C14(0.5) C19(0.5) H19(0.5) C18(0.5) H18(0.5) C20(0.5)
 N22(0.5) C23(0.5) C24(0.5) H24(0.5) C25(0.5) H25(0.5) C21(0.5) C26(0.5)
 C27(0.5) H27(0.5) C28(0.5) H28(0.5) C29(0.5) N30(0.5) C31(0.25) C32(0.25)
 C33(0.25) H33(0.25) C34(0.25) H34(0.25) C35(0.25) C36(0.25) H36(0.25)
 C37(0.25) H37(0.25) O39(0.5)
3.a Aromatic/amide H refined with riding coordinates:
 C16(H16), C15(H15), C19(H19), C18(H18), C24(H24), C25(H25), C27(H27),
 C28(H28), C33(H33), C34(H34), C36(H36), C37(H37)
;
_olex2_submission_special_instructions 'No special instructions were received'

loop_
_space_group_symop_operation_xyz
'x, y, z'
'-y, x-y, z'
'-x+y, -x, z'
'-x, -y, z+1/2'
'y, -x+y, z+1/2'
'x-y, x, z+1/2'
'y, x, -z'
'x-y, -y, -z'
'-x, -x+y, -z'
'-y, -x, -z+1/2'
'-x+y, y, -z+1/2'
'x, x-y, -z+1/2'
'-x, -y, -z'
'y, -x+y, -z'
'x-y, x, -z'
'x, y, -z-1/2'
'-y, x-y, -z-1/2'
'-x+y, -x, -z-1/2'
'-y, -x, z'
'-x+y, y, z'
'x, x-y, z'
'y, x, z-1/2'
'x-y, -y, z-1/2'
'-x, -x+y, z-1/2'

loop_
_atom_site_label
_atom_site_type_symbol
_atom_site_fract_x
_atom_site_fract_y
_atom_site_fract_z
_atom_site_U_iso_or_equiv
_atom_site_adp_type
_atom_site_occupancy
_atom_site_site_symmetry_order
_atom_site_calc_flag
_atom_site_refinement_flags_posn
_atom_site_refinement_flags_adp
_atom_site_refinement_flags_occupancy
_atom_site_disorder_assembly
_atom_site_disorder_group
Hf1 Hf 0.73739(5) 0.33403(6) 0.69417(4) 0.1281(7) Uani 0.5 1 d . . . A -1
O2 O 0.666667 0.333333 0.6658(7) 0.138(5) Uani 1 6 d S T P . .
O3 O 0.6686(8) 0.2609(9) 0.7194(9) 0.181(9) Uani 0.5 1 d . . . A -1
O4 O 0.7779(9) 0.2801(10) 0.7001(6) 0.223(11) Uani 0.5 1 d . . . A -1
O11 O 0.7678(4) 0.3839(2) 0.6243(3) 0.145(3) Uani 1 2 d S T P . .
C12 C 0.7493(10) 0.4157(10) 0.6064(8) 0.144(6) Uani 0.5 1 d . . . A -1
O13 O 0.7159(2) 0.4317(5) 0.6251(3) 0.145(4) Uani 1 2 d S T P . .
C17 C 0.7803(3) 0.4533(3) 0.4411(4) 0.129(6) Uani 0.5 1 d . . . A -1
C16 C 0.7515(3) 0.4719(3) 0.4698(4) 0.142(6) Uani 0.5 1 d . . . A -1
H16 H 0.737505 0.491984 0.453165 0.171 Uiso 0.5 1 calc R . . A -1
C15 C 0.7433(4) 0.4608(4) 0.5229(4) 0.140(6) Uani 0.5 1 d . . . A -1
H15 H 0.723726 0.473399 0.542539 0.168 Uiso 0.5 1 calc R . . A -1
C14 C 0.7637(5) 0.4314(4) 0.5474(5) 0.139(6) Uani 0.5 1 d . . . A -1
C19 C 0.7924(5) 0.4131(5) 0.5181(4) 0.134(6) Uani 0.5 1 d . . . A -1
H19 H 0.806434 0.393051 0.534713 0.161 Uiso 0.5 1 calc R . . A -1
C18 C 0.8009(5) 0.4240(4) 0.4649(4) 0.135(6) Uani 0.5 1 d . . . A -1
H18 H 0.820487 0.411400 0.445213 0.162 Uiso 0.5 1 calc R . . A -1
C20 C 0.7857(5) 0.4638(9) 0.3815(6) 0.127(6) Uani 0.5 1 d . . . A -1
N22 N 0.7444(6) 0.4676(4) 0.3017(4) 0.138(7) Uani 0.5 1 d . . . A -1
C23 C 0.6938(6) 0.4411(5) 0.2792(5) 0.139(7) Uani 0.5 1 d . . . A -1
C24 C 0.6571(4) 0.4104(3) 0.3184(6) 0.138(7) Uani 0.5 1 d . . . A -1
H24 H 0.619311 0.387977 0.313879 0.165 Uiso 0.5 1 calc R . . A -1
C25 C 0.6830(4) 0.4175(3) 0.3616(5) 0.136(7) Uani 0.5 1 d . . . A -1
H25 H 0.666912 0.400984 0.393861 0.163 Uiso 0.5 1 calc R . . A -1
C21 C 0.7381(5) 0.4531(3) 0.3540(4) 0.128(6) Uani 0.5 1 d . . . A -1
C26 C 0.8388(5) 0.4874(4) 0.3607(5) 0.141(6) Uani 0.5 1 d . . . A -1
C27 C 0.8890(5) 0.5078(3) 0.3847(4) 0.147(7) Uani 0.5 1 d . . . A -1
H27 H 0.895203 0.511182 0.421218 0.177 Uiso 0.5 1 calc R . . A -1
C28 C 0.9253(5) 0.5210(3) 0.3500(5) 0.163(8) Uani 0.5 1 d . . . A -1
H28 H 0.962673 0.535826 0.356814 0.195 Uiso 0.5 1 calc R . . A -1
C29 C 0.9017(6) 0.5104(3) 0.3000(4) 0.143(7) Uani 0.5 1 d . . . A -1
N30 N 0.8473(5) 0.4893(4) 0.3073(4) 0.125(5) Uani 0.5 1 d . . . A -1
C31 C 0.9261(9) 0.5202(10) 0.250000 0.142(8) Uani 0.5 2 d S T P . .
C32 C 0.9860(6) 0.5355(4) 0.250000 0.144(8) Uani 0.5 2 d S T P A .
C33 C 1.0011(6) 0.5022(3) 0.2758(2) 0.152(9) Uani 0.25 1 d . . . A -1
H33 H 0.974701 0.470852 0.293532 0.183 Uiso 0.25 1 calc R . . A -1
C34 C 1.0548(6) 0.5147(4) 0.2757(2) 0.159(10) Uani 0.25 1 d . . . A -1
H34 H 1.064919 0.491957 0.293304 0.191 Uiso 0.25 1 calc R . . A -1
C35 C 1.0935(6) 0.5603(5) 0.250000 0.178(9) Uani 0.5 2 d S T P . .
C36 C 1.0780(6) 0.5937(5) 0.2241(3) 0.158(10) Uani 0.25 1 d . . . A -1
H36 H 1.104314 0.625001 0.206365 0.189 Uiso 0.25 1 calc R . . A -1
C37 C 1.0242(6) 0.5812(4) 0.2241(3) 0.153(9) Uani 0.25 1 d . . . A -1
H37 H 1.013922 0.603883 0.206571 0.184 Uiso 0.25 1 calc R . . A -1
C38 C 1.1539(9) 0.5770(4) 0.250000 0.181(9) Uani 1 4 d S T P A .
O39 O 1.1790(5) 0.5721(8) 0.2866(4) 0.166(11) Uani 0.5 1 d . . . A -1

loop_
_atom_site_aniso_label
_atom_site_aniso_U_11
_atom_site_aniso_U_22
_atom_site_aniso_U_33
_atom_site_aniso_U_23
_atom_site_aniso_U_13
_atom_site_aniso_U_12
Hf1 0.1652(12) 0.2134(12) 0.0198(8) -0.0060(5) -0.0038(5) 0.1052(8)
O2 0.157(7) 0.157(7) 0.099(13) 0.000 0.000 0.079(3)
O3 0.213(12) 0.252(17) 0.045(12) 0.064(12) -0.012(10) 0.091(10)
O4 0.33(3) 0.36(3) 0.093(11) -0.006(11) -0.020(11) 0.26(3)
O11 0.171(8) 0.224(8) 0.024(4) 0.003(2) 0.006(5) 0.085(4)
C12 0.205(17) 0.173(16) 0.028(7) -0.011(8) 0.004(9) 0.075(12)
O13 0.218(8) 0.173(9) 0.030(5) 0.005(5) 0.002(3) 0.086(5)
C17 0.161(14) 0.182(15) 0.026(6) -0.001(7) 0.007(6) 0.072(11)
C16 0.181(18) 0.214(16) 0.027(5) -0.007(8) 0.005(8) 0.095(12)
C15 0.181(19) 0.176(14) 0.035(6) 0.005(7) 0.023(9) 0.069(11)
C14 0.183(15) 0.168(15) 0.034(7) 0.004(8) 0.012(8) 0.062(11)
C19 0.167(14) 0.170(17) 0.030(6) 0.007(8) 0.011(7) 0.059(11)
C18 0.185(15) 0.171(16) 0.031(6) 0.003(8) 0.002(8) 0.076(11)
C20 0.165(9) 0.170(15) 0.027(6) -0.005(7) 0.006(5) 0.069(11)
N22 0.180(12) 0.160(12) 0.032(5) 0.000(6) 0.000(6) 0.053(12)
C23 0.173(13) 0.194(18) 0.033(7) -0.009(9) 0.005(6) 0.078(13)
C24 0.158(10) 0.216(18) 0.039(8) -0.008(9) 0.014(6) 0.094(11)
C25 0.162(9) 0.188(19) 0.041(7) 0.002(9) 0.012(7) 0.074(12)
C21 0.164(9) 0.170(14) 0.029(5) 0.002(7) 0.007(7) 0.068(11)
C26 0.167(9) 0.217(16) 0.019(6) -0.003(8) 0.003(5) 0.081(12)
C27 0.158(10) 0.215(18) 0.025(6) 0.000(10) -0.001(6) 0.061(13)
C28 0.155(10) 0.242(19) 0.029(6) 0.003(10) -0.003(6) 0.053(14)
C29 0.154(10) 0.213(17) 0.028(5) 0.000(9) 0.001(6) 0.066(13)
N30 0.163(9) 0.194(15) 0.018(5) -0.001(6) -0.001(5) 0.089(11)
C31 0.147(11) 0.21(2) 0.030(6) 0.000 0.000 0.059(15)
C32 0.146(11) 0.21(2) 0.039(13) 0.000 0.000 0.060(13)
C33 0.170(13) 0.23(2) 0.041(12) 0.004(16) 0.015(14) 0.090(17)
C34 0.173(14) 0.26(3) 0.028(11) 0.001(15) 0.002(15) 0.098(16)
C35 0.169(12) 0.27(2) 0.047(12) 0.000 0.000 0.078(11)
C36 0.158(14) 0.21(3) 0.061(17) -0.010(15) 0.033(16) 0.061(16)
C37 0.156(14) 0.20(2) 0.050(16) -0.004(14) 0.010(16) 0.054(16)
C38 0.174(12) 0.30(2) 0.026(9) 0.000 0.000 0.087(6)
O39 0.163(10) 0.23(3) 0.034(6) 0.013(8) 0.001(5) 0.050(11)

loop_
_atom_type_symbol
_atom_type_description
_atom_type_scat_dispersion_real
_atom_type_scat_dispersion_imag
_atom_type_scat_source
C C -0.0001 0.0005 'International Tables Vol C Tables 4.2.6.8 and 6.1.1.4'
H H 0.0000 0.0000 'International Tables Vol C Tables 4.2.6.8 and 6.1.1.4'
Hf Hf -0.5166 2.4839 'International Tables Vol C Tables 4.2.6.8 and 6.1.1.4'
N N 0.0004 0.0010 'International Tables Vol C Tables 4.2.6.8 and 6.1.1.4'
O O 0.0017 0.0018 'International Tables Vol C Tables 4.2.6.8 and 6.1.1.4'

loop_
_geom_angle_atom_site_label_1
_geom_angle_atom_site_label_2
_geom_angle_atom_site_label_3
_geom_angle
_geom_angle_site_symmetry_1
_geom_angle_site_symmetry_3
O2 Hf1 O4 142.1(6) . .
O2 Hf1 O11 78.0(5) . .
O3 Hf1 O2 71.9(6) . .
O3 Hf1 O4 81.5(9) . .
O3 Hf1 O11 139.5(6) . .
O11 Hf1 O4 108.4(5) . .
C12 O11 Hf1 124.2(11) . .
O11 C12 C14 112.7(12) . .
O13 C12 O11 134.4(17) . .
O13 C12 C14 112.2(12) . .
C16 C17 C20 117.9(11) . .
C18 C17 C16 120.7(11) . .
C18 C17 C20 121.3(11) . .
C15 C16 C17 119.6(11) . .
C14 C15 C16 120.5(11) . .
C15 C14 C12 118.6(10) . .
C15 C14 C19 119.3(11) . .
C19 C14 C12 122.0(10) . .
C18 C19 C14 120.8(12) . .
C17 C18 C19 119.2(12) . .
C21 C20 C17 116.9(11) . .
C26 C20 C17 116.2(11) . .
C26 C20 C21 126.6(14) . .
C23 N22 C21 107.2(11) . .
N22 C23 C24 107.2(10) . .
C25 C24 C23 109.0(8) . .
C24 C25 C21 110.1(9) . .
N22 C21 C20 116.6(12) . .
N22 C21 C25 106.4(10) . .
C25 C21 C20 134.2(12) . .
C27 C26 C20 131.8(12) . .
N30 C26 C20 120.9(13) . .
N30 C26 C27 107.1(10) . .
C28 C27 C26 109.6(9) . .
C27 C28 C29 109.8(8) . .
C28 C29 C31 130.0(14) . .
N30 C29 C28 106.7(9) . .
N30 C29 C31 123.3(13) . .
C29 N30 C26 106.9(11) . .
C29 C31 C32 115.1(10) . .
C33 C32 C31 119.0(8) . .
C37 C32 C31 120.7(9) . .
C37 C32 C33 120.3(8) . .
C34 C33 C32 120.0(7) . .
C35 C34 C33 120.3(8) . .
C34 C35 C36 119.3(9) . .
C34 C35 C38 122.3(8) . .
C35 C35 C34 57.2(5) 21 .
C35 C35 C36 146.9(3) 21 .
C35 C35 C38 75.5(5) 21 .
C36 C35 C38 118.3(7) . .
C37 C36 C35 120.5(8) . .
C32 C37 C36 119.5(9) . .
C35 C38 C35 29.0(10) 21 .
O39 C38 C35 112.8(11) 12 .
O39 C38 C35 112.8(11) . 21
O39 C38 C35 126.1(11) . .
O39 C38 C35 126.1(11) 12 21
O39 C38 O39 119(2) . 12

loop_
_geom_bond_atom_site_label_1
_geom_bond_atom_site_label_2
_geom_bond_distance
_geom_bond_site_symmetry_2
Hf1 O2 2.142(7) .
Hf1 O3 2.135(19) .
Hf1 O4 2.36(2) .
Hf1 O11 2.181(7) .
O11 C12 1.344(13) .
C12 O13 1.338(12) .
C12 C14 1.57(2) .
C17 C16 1.393(9) .
C17 C18 1.386(9) .
C17 C20 1.550(18) .
C16 C15 1.392(9) .
C15 C14 1.389(9) .
C14 C19 1.394(9) .
C19 C18 1.394(9) .
C20 C21 1.425(15) .
C20 C26 1.421(15) .
N22 C23 1.381(15) .
N22 C21 1.389(13) .
C23 C24 1.401(14) .
C24 C25 1.291(18) .
C25 C21 1.400(12) .
C26 C27 1.396(14) .
C26 N30 1.388(14) .
C27 C28 1.271(17) .
C28 C29 1.410(14) .
C29 N30 1.372(14) .
C29 C31 1.420(14) .
C31 C32 1.54(2) .
C32 C33 1.397(9) .
C32 C37 1.384(9) .
C33 C34 1.392(9) .
C34 C35 1.384(9) .
C35 C35 0.78(3) 21
C35 C36 1.407(9) .
C35 C38 1.55(2) .
C36 C37 1.395(10) .
C38 O39 1.229(14) .
C38 O39 1.229(14) 12
